data_7236995
loop_
_publ_author_name
'Mezzadri, F.'
'Mahbouli Rhouma, N.'
'Delmonte, D.'
'Cabassi, R.'
'Loukil, M.'
'Calestani, G.'

_publ_section_title
;
 Phase equilibria in metastable regime in the (C8H12NO)2[ZnCl4]
 ferroelectric system
;
_journal_issue 5
_journal_name_full 'Journal of Materials Chemistry C'
_journal_page_first 1057
_journal_paper_doi 10.1039/C7TC04802E
_journal_volume 6
_journal_year 2018
_chemical_formula_moiety '2(C8 H12 N O), Cl4 Zn'
_chemical_formula_sum 'C16 H24 Cl4 N2 O2 Zn'
_chemical_formula_weight 483.56
_space_group_crystal_system monoclinic
_space_group_IT_number 4
_space_group_name_Hall 'P 2yb'
_space_group_name_H-M_alt 'P 1 21 1'
_atom_sites_solution_hydrogens geom
_audit_creation_method SHELXL-2014/7
_audit_update_record
;
2017-10-20 deposited with the CCDC.
2018-01-05 downloaded from the CCDC.
;
_cell_angle_alpha 90
_cell_angle_beta 90.056(4)
_cell_angle_gamma 90
_cell_formula_units_Z 4
_cell_length_a 10.450(3)
_cell_length_b 7.501(2)
_cell_length_c 26.893(8)
_cell_measurement_reflns_used 1237
_cell_measurement_temperature 175(2)
_cell_measurement_theta_max 55.324
_cell_measurement_theta_min 3.735
_cell_volume 2108.0(10)
_computing_structure_refinement 'SHELXL-2014/7 (Sheldrick, 2014)'
_diffrn_ambient_temperature 175(2)
_diffrn_measured_fraction_theta_full 0.998
_diffrn_measured_fraction_theta_max 0.998
_diffrn_measurement_device_type 'Bruker APEX2 CCD'
_diffrn_measurement_method '\w scan'
_diffrn_radiation_type MoK\a
_diffrn_radiation_wavelength 0.71073
_diffrn_reflns_av_R_equivalents 0.0444
_diffrn_reflns_av_unetI/netI 0.0679
_diffrn_reflns_Laue_measured_fraction_full 0.998
_diffrn_reflns_Laue_measured_fraction_max 0.998
_diffrn_reflns_limit_h_max 12
_diffrn_reflns_limit_h_min -12
_diffrn_reflns_limit_k_max 8
_diffrn_reflns_limit_k_min -9
_diffrn_reflns_limit_l_max 32
_diffrn_reflns_limit_l_min -32
_diffrn_reflns_number 16295
_diffrn_reflns_point_group_measured_fraction_full 0.999
_diffrn_reflns_point_group_measured_fraction_max 0.999
_diffrn_reflns_theta_full 25.242
_diffrn_reflns_theta_max 25.498
_diffrn_reflns_theta_min 0.757
_exptl_absorpt_coefficient_mu 1.684
_exptl_absorpt_correction_type multi-scan
_exptl_absorpt_process_details 'SADABS (Bruker, 2008)'
_exptl_crystal_colour white
_exptl_crystal_density_diffrn 1.524
_exptl_crystal_description plate
_exptl_crystal_F_000 992
_exptl_crystal_size_max 0.325
_exptl_crystal_size_mid 0.297
_exptl_crystal_size_min 0.151
_exptl_transmission_factor_max 0.759
_exptl_transmission_factor_min 0.451
_refine_diff_density_max 1.158
_refine_diff_density_min -2.309
_refine_diff_density_rms 0.216
_refine_ls_abs_structure_details
;
 Refined as an inversion twin.
;
_refine_ls_abs_structure_Flack 0.49(6)
_refine_ls_extinction_method none
_refine_ls_goodness_of_fit_ref 1.292
_refine_ls_hydrogen_treatment constr
_refine_ls_matrix_type full
_refine_ls_number_parameters 319
_refine_ls_number_reflns 7765
_refine_ls_number_restraints 1
_refine_ls_restrained_S_all 1.292
_refine_ls_R_factor_all 0.1231
_refine_ls_R_factor_gt 0.1172
_refine_ls_shift/su_max 0.000
_refine_ls_shift/su_mean 0.000
_refine_ls_structure_factor_coef Fsqd
_refine_ls_weighting_details 'w=1/[\s^2^(Fo^2^)+54.8400P] where P=(Fo^2^+2Fc^2^)/3'
_refine_ls_weighting_scheme calc
_refine_ls_wR_factor_gt 0.2768
_refine_ls_wR_factor_ref 0.2792
_reflns_Friedel_coverage 0.849
_reflns_Friedel_fraction_full 1.000
_reflns_Friedel_fraction_max 1.000
_reflns_number_gt 7171
_reflns_number_total 7765
_reflns_threshold_expression 'I > 2\s(I)'
_cod_data_source_file c7tc04802e2.cif
_cod_data_source_block III_175K
_cod_original_sg_symbol_H-M 'P 21'
_cod_database_code 7236995
_shelx_shelxl_version_number 2014/7
_shelx_space_group_comment
;
The symmetry employed for this shelxl refinement is uniquely defined
by the following loop, which should always be used as a source of
symmetry information in preference to the above space-group names.
They are only intended as comments.
;

loop_
_space_group_symop_operation_xyz
'x, y, z'
'-x, y+1/2, -z'

loop_
_atom_site_label
_atom_site_type_symbol
_atom_site_fract_x
_atom_site_fract_y
_atom_site_fract_z
_atom_site_U_iso_or_equiv
_atom_site_adp_type
_atom_site_occupancy
_atom_site_site_symmetry_order
_atom_site_calc_flag
_atom_site_refinement_flags_posn
_atom_site_refinement_flags_adp
_atom_site_refinement_flags_occupancy
_atom_site_disorder_assembly
_atom_site_disorder_group
Zn1 Zn 0.2333(3) 0.1409(3) 0.02130(9) 0.0244(6) Uani 1 1 d . . . . .
Zn2 Zn 0.2674(2) 0.7810(3) 0.52117(9) 0.0234(6) Uani 1 1 d . . . . .
Cl1 Cl 0.2525(7) 0.8314(8) 0.4380(2) 0.0379(16) Uani 1 1 d . . . . .
Cl2 Cl 0.3329(6) 0.4015(7) 0.0402(2) 0.0353(14) Uani 1 1 d . . . . .
Cl3 Cl 0.2497(7) 0.0910(8) -0.0620(2) 0.0378(16) Uani 1 1 d . . . . .
Cl4 Cl 0.1673(6) 0.5204(8) 0.5400(2) 0.0354(14) Uani 1 1 d . . . . .
Cl5 Cl 0.3369(6) -0.0841(8) 0.0612(2) 0.0367(14) Uani 1 1 d . . . . .
Cl6 Cl 0.4782(5) 0.7863(10) 0.5442(2) 0.0370(13) Uani 1 1 d . . . . .
Cl7 Cl 0.0214(5) 0.1355(10) 0.0439(2) 0.0355(13) Uani 1 1 d . . . . .
Cl8 Cl 0.1634(7) 1.0064(8) 0.5611(2) 0.0389(15) Uani 1 1 d . . . . .
C11A C 0.194(5) 0.209(8) 0.174(2) 0.051(13) Uiso 0.572(15) 1 d . . P A 1
H11A H 0.2234 0.1654 0.1428 0.076 Uiso 0.572(15) 1 calc R U P A 1
H11B H 0.1065 0.1757 0.1792 0.076 Uiso 0.572(15) 1 calc R U P A 1
H11C H 0.2018 0.3364 0.1752 0.076 Uiso 0.572(15) 1 calc R U P A 1
O1A O 0.276(3) 0.128(6) 0.2157(13) 0.038(9) Uiso 0.572(15) 1 d . . P A 1
C12A C 0.238(2) 0.186(4) 0.2628(7) 0.022(10) Uiso 0.572(15) 1 d G . P A 1
C13A C 0.132(2) 0.290(4) 0.2741(8) 0.039(10) Uiso 0.572(15) 1 d G . P A 1
H13A H 0.0768 0.3260 0.2489 0.047 Uiso 0.572(15) 1 calc R U P A 1
C14A C 0.109(2) 0.341(4) 0.3229(9) 0.030(9) Uiso 0.572(15) 1 d G . P A 1
H14A H 0.0380 0.4112 0.3304 0.035 Uiso 0.572(15) 1 calc R U P A 1
C15A C 0.192(3) 0.288(4) 0.3605(7) 0.029(16) Uiso 0.572(15) 1 d G . P A 1
C16A C 0.298(2) 0.184(4) 0.3493(8) 0.027(9) Uiso 0.572(15) 1 d G . P A 1
H16A H 0.3534 0.1485 0.3745 0.032 Uiso 0.572(15) 1 calc R U P A 1
C17A C 0.321(2) 0.133(4) 0.3005(9) 0.038(10) Uiso 0.572(15) 1 d G . P A 1
H17A H 0.3922 0.0633 0.2930 0.046 Uiso 0.572(15) 1 calc R U P A 1
C18A C 0.180(5) 0.349(6) 0.4184(17) 0.020(12) Uiso 0.572(15) 1 d . . P A 1
H18A H 0.2648 0.3662 0.4320 0.023 Uiso 0.572(15) 1 calc R U P A 1
H18B H 0.1352 0.4622 0.4200 0.023 Uiso 0.572(15) 1 calc R U P A 1
C11B C 0.192(6) 0.122(9) 0.184(2) 0.036(14) Uiso 0.428(15) 1 d . . P A 2
H11D H 0.2371 0.1090 0.1529 0.054 Uiso 0.428(15) 1 calc R U P A 2
H11E H 0.1656 0.0073 0.1956 0.054 Uiso 0.428(15) 1 calc R U P A 2
H11F H 0.1184 0.1964 0.1789 0.054 Uiso 0.428(15) 1 calc R U P A 2
O1B O 0.269(4) 0.197(7) 0.2172(16) 0.025(10) Uiso 0.428(15) 1 d . . P A 2
C12B C 0.232(3) 0.233(5) 0.2647(8) 0.022(14) Uiso 0.428(15) 1 d G . P A 2
C13B C 0.114(2) 0.187(4) 0.2854(10) 0.020(11) Uiso 0.428(15) 1 d G . P A 2
H13B H 0.0524 0.1321 0.2660 0.024 Uiso 0.428(15) 1 calc R U P A 2
C14B C 0.090(2) 0.225(4) 0.3351(10) 0.016(10) Uiso 0.428(15) 1 d G . P A 2
H14B H 0.0115 0.1940 0.3490 0.019 Uiso 0.428(15) 1 calc R U P A 2
C15B C 0.183(3) 0.307(4) 0.3641(8) 0.011(15) Uiso 0.428(15) 1 d G . P A 2
C16B C 0.300(2) 0.353(4) 0.3434(10) 0.014(9) Uiso 0.428(15) 1 d G . P A 2
H16B H 0.3623 0.4082 0.3628 0.017 Uiso 0.428(15) 1 calc R U P A 2
C17B C 0.325(2) 0.316(5) 0.2937(10) 0.025(11) Uiso 0.428(15) 1 d G . P A 2
H17B H 0.4031 0.3463 0.2798 0.030 Uiso 0.428(15) 1 calc R U P A 2
C18B C 0.154(7) 0.372(9) 0.411(2) 0.024(18) Uiso 0.428(15) 1 d . . P A 2
H18C H 0.0859 0.4586 0.4083 0.029 Uiso 0.428(15) 1 calc R U P A 2
H18D H 0.2288 0.4320 0.4243 0.029 Uiso 0.428(15) 1 calc R U P A 2
N1 N 0.112(2) 0.219(2) 0.4485(7) 0.031(5) Uani 1 1 d . . . . .
H1N1 H 0.1075 0.2580 0.4797 0.047 Uiso 0.572(15) 1 calc R U P A 1
H2N1 H 0.0331 0.2047 0.4365 0.047 Uiso 0.572(15) 1 calc R U P A 1
H3N1 H 0.1532 0.1157 0.4477 0.047 Uiso 0.572(15) 1 calc R U P A 1
H4N1 H 0.0945 0.2672 0.4780 0.047 Uiso 0.428(15) 1 calc R U P A 2
H5N1 H 0.0423 0.1650 0.4368 0.047 Uiso 0.428(15) 1 calc R U P A 2
H6N1 H 0.1749 0.1403 0.4517 0.047 Uiso 0.428(15) 1 calc R U P A 2
C21A C 1.029(5) 0.810(8) 0.342(2) 0.047(13) Uiso 0.572(15) 1 d . . P A 1
H21A H 0.9935 0.8257 0.3745 0.070 Uiso 0.572(15) 1 calc R U P A 1
H21B H 1.1000 0.7294 0.3435 0.070 Uiso 0.572(15) 1 calc R U P A 1
H21C H 1.0568 0.9229 0.3292 0.070 Uiso 0.572(15) 1 calc R U P A 1
O2A O 0.935(3) 0.739(5) 0.3103(12) 0.040(8) Uiso 0.572(15) 1 d . . P A 1
C22A C 0.973(3) 0.710(4) 0.2617(8) 0.031(12) Uiso 0.572(15) 1 d G . P A 1
C23A C 0.892(2) 0.607(4) 0.2321(9) 0.027(9) Uiso 0.572(15) 1 d G . P A 1
H23A H 0.8162 0.5634 0.2451 0.032 Uiso 0.572(15) 1 calc R U P A 1
C24A C 0.926(2) 0.570(3) 0.1832(8) 0.029(9) Uiso 0.572(15) 1 d G . P A 1
H24A H 0.8719 0.5018 0.1634 0.035 Uiso 0.572(15) 1 calc R U P A 1
C25A C 1.040(3) 0.636(4) 0.1638(7) 0.022(14) Uiso 0.572(15) 1 d G . P A 1
C26A C 1.120(2) 0.738(4) 0.1934(10) 0.035(10) Uiso 0.572(15) 1 d G . P A 1
H26A H 1.1967 0.7820 0.1805 0.042 Uiso 0.572(15) 1 calc R U P A 1
C27A C 1.087(3) 0.775(4) 0.2424(10) 0.054(13) Uiso 0.572(15) 1 d G . P A 1
H27A H 1.1410 0.8436 0.2622 0.064 Uiso 0.572(15) 1 calc R U P A 1
C28A C 1.075(5) 0.573(6) 0.1119(15) 0.023(10) Uiso 0.572(15) 1 d . . P A 1
H28A H 1.1626 0.5311 0.1126 0.027 Uiso 0.572(15) 1 calc R U P A 1
H28B H 1.0209 0.4723 0.1037 0.027 Uiso 0.572(15) 1 calc R U P A 1
C21B C 0.975(6) 0.804(8) 0.346(2) 0.028(13) Uiso 0.428(15) 1 d . . P A 2
H21D H 0.9236 0.8616 0.3706 0.042 Uiso 0.428(15) 1 calc R U P A 2
H21E H 0.9840 0.6799 0.3539 0.042 Uiso 0.428(15) 1 calc R U P A 2
H21F H 1.0579 0.8588 0.3446 0.042 Uiso 0.428(15) 1 calc R U P A 2
O2B O 0.917(3) 0.820(5) 0.3005(12) 0.014(7) Uiso 0.428(15) 1 d . . P A 2
C22B C 0.963(3) 0.754(5) 0.2556(8) 0.014(11) Uiso 0.428(15) 1 d G . P A 2
C23B C 0.898(2) 0.804(4) 0.2126(10) 0.015(9) Uiso 0.428(15) 1 d G . P A 2
H23B H 0.8236 0.8709 0.2148 0.018 Uiso 0.428(15) 1 calc R U P A 2
C24B C 0.945(3) 0.753(5) 0.1663(8) 0.019(10) Uiso 0.428(15) 1 d G . P A 2
H24B H 0.9016 0.7862 0.1376 0.023 Uiso 0.428(15) 1 calc R U P A 2
C25B C 1.056(3) 0.652(5) 0.1631(8) 0.03(2) Uiso 0.428(15) 1 d G . P A 2
C26B C 1.121(3) 0.602(4) 0.2061(11) 0.023(11) Uiso 0.428(15) 1 d G . P A 2
H26B H 1.1954 0.5350 0.2039 0.027 Uiso 0.428(15) 1 calc R U P A 2
C27B C 1.074(2) 0.653(5) 0.2523(8) 0.012(8) Uiso 0.428(15) 1 d G . P A 2
H27B H 1.1174 0.6197 0.2811 0.015 Uiso 0.428(15) 1 calc R U P A 2
C28B C 1.118(7) 0.600(8) 0.117(2) 0.032(16) Uiso 0.428(15) 1 d . . P A 2
H28C H 1.1052 0.4730 0.1117 0.038 Uiso 0.428(15) 1 calc R U P A 2
H28D H 1.2089 0.6218 0.1195 0.038 Uiso 0.428(15) 1 calc R U P A 2
N2 N 1.064(3) 0.703(3) 0.0727(7) 0.051(7) Uani 1 1 d . . . . .
H1N2 H 1.0862 0.6529 0.0439 0.077 Uiso 0.572(15) 1 calc R U P A 1
H2N2 H 0.9829 0.7400 0.0707 0.077 Uiso 0.572(15) 1 calc R U P A 1
H3N2 H 1.1146 0.7947 0.0791 0.077 Uiso 0.572(15) 1 calc R U P A 1
H4N2 H 1.1030 0.6678 0.0450 0.077 Uiso 0.428(15) 1 calc R U P A 2
H5N2 H 0.9801 0.6810 0.0700 0.077 Uiso 0.428(15) 1 calc R U P A 2
H6N2 H 1.0761 0.8188 0.0772 0.077 Uiso 0.428(15) 1 calc R U P A 2
O3A O 0.415(3) 0.602(5) 0.1992(12) 0.039(8) Uiso 0.572(15) 1 d . . P A 1
C31A C 0.476(5) 0.613(7) 0.1542(17) 0.036(11) Uiso 0.572(15) 1 d . . P A 1
H31A H 0.4245 0.5568 0.1292 0.054 Uiso 0.572(15) 1 calc R U P A 1
H31B H 0.4896 0.7355 0.1457 0.054 Uiso 0.572(15) 1 calc R U P A 1
H31C H 0.5573 0.5529 0.1563 0.054 Uiso 0.572(15) 1 calc R U P A 1
C32A C 0.463(2) 0.670(5) 0.2442(7) 0.026(11) Uiso 0.572(15) 1 d G . P A 1
C33A C 0.572(2) 0.776(4) 0.2479(8) 0.030(8) Uiso 0.572(15) 1 d G . P A 1
H33A H 0.6148 0.8122 0.2193 0.035 Uiso 0.572(15) 1 calc R U P A 1
C34A C 0.618(2) 0.827(4) 0.2944(10) 0.036(11) Uiso 0.572(15) 1 d G . P A 1
H34A H 0.6905 0.8977 0.2968 0.043 Uiso 0.572(15) 1 calc R U P A 1
C35A C 0.554(3) 0.773(4) 0.3371(7) 0.04(2) Uiso 0.572(15) 1 d G . P A 1
C36A C 0.445(3) 0.667(4) 0.3335(8) 0.030(9) Uiso 0.572(15) 1 d G . P A 1
H36A H 0.4026 0.6309 0.3621 0.036 Uiso 0.572(15) 1 calc R U P A 1
C37A C 0.400(2) 0.616(4) 0.2870(10) 0.039(10) Uiso 0.572(15) 1 d G . P A 1
H37A H 0.3269 0.5453 0.2845 0.047 Uiso 0.572(15) 1 calc R U P A 1
C38A C 0.601(5) 0.834(5) 0.3835(16) 0.019(10) Uiso 0.572(15) 1 d . . P A 1
H38A H 0.5697 0.9537 0.3890 0.023 Uiso 0.572(15) 1 calc R U P A 1
H38B H 0.6936 0.8400 0.3816 0.023 Uiso 0.572(15) 1 calc R U P A 1
O3B O 0.438(3) 0.679(5) 0.1899(13) 0.018(8) Uiso 0.428(15) 1 d . . P A 2
C31B C 0.531(6) 0.608(8) 0.160(2) 0.027(12) Uiso 0.428(15) 1 d . . P A 2
H31D H 0.4970 0.5890 0.1271 0.040 Uiso 0.428(15) 1 calc R U P A 2
H31E H 0.6020 0.6900 0.1578 0.040 Uiso 0.428(15) 1 calc R U P A 2
H31F H 0.5603 0.4971 0.1733 0.040 Uiso 0.428(15) 1 calc R U P A 2
C32B C 0.475(3) 0.713(5) 0.2380(8) 0.019(13) Uiso 0.428(15) 1 d G . P A 2
C33B C 0.589(3) 0.650(4) 0.2573(10) 0.027(11) Uiso 0.428(15) 1 d G . P A 2
H33B H 0.6439 0.5828 0.2373 0.032 Uiso 0.428(15) 1 calc R U P A 2
C34B C 0.622(2) 0.686(4) 0.3063(10) 0.012(9) Uiso 0.428(15) 1 d G . P A 2
H34B H 0.6990 0.6432 0.3192 0.015 Uiso 0.428(15) 1 calc R U P A 2
C35B C 0.541(3) 0.786(4) 0.3361(7) 0.008(16) Uiso 0.428(15) 1 d G . P A 2
C36B C 0.426(3) 0.850(4) 0.3168(9) 0.015(9) Uiso 0.428(15) 1 d G . P A 2
H36B H 0.3714 0.9165 0.3367 0.018 Uiso 0.428(15) 1 calc R U P A 2
C37B C 0.393(2) 0.813(4) 0.2677(10) 0.013(9) Uiso 0.428(15) 1 d G . P A 2
H37B H 0.3163 0.8561 0.2548 0.015 Uiso 0.428(15) 1 calc R U P A 2
C38B C 0.565(8) 0.853(9) 0.391(3) 0.037(19) Uiso 0.428(15) 1 d . . P A 2
H38C H 0.6471 0.9145 0.3914 0.045 Uiso 0.428(15) 1 calc R U P A 2
H38D H 0.4999 0.9403 0.3989 0.045 Uiso 0.428(15) 1 calc R U P A 2
N3 N 0.566(2) 0.723(3) 0.4276(8) 0.050(6) Uani 1 1 d . . . . .
H1N3 H 0.5995 0.7708 0.4549 0.075 Uiso 0.572(15) 1 calc R U P A 1
H2N3 H 0.4812 0.7185 0.4305 0.075 Uiso 0.572(15) 1 calc R U P A 1
H3N3 H 0.5964 0.6128 0.4237 0.075 Uiso 0.572(15) 1 calc R U P A 1
H4N3 H 0.5806 0.7733 0.4570 0.075 Uiso 0.428(15) 1 calc R U P A 2
H5N3 H 0.4906 0.6677 0.4282 0.075 Uiso 0.428(15) 1 calc R U P A 2
H6N3 H 0.6274 0.6438 0.4212 0.075 Uiso 0.428(15) 1 calc R U P A 2
O4A O 0.775(4) 0.226(6) 0.2832(14) 0.042(9) Uiso 0.572(15) 1 d . . P A 1
C41A C 0.683(4) 0.301(7) 0.3172(17) 0.036(10) Uiso 0.572(15) 1 d . . P A 1
H41A H 0.7231 0.3215 0.3489 0.054 Uiso 0.572(15) 1 calc R U P A 1
H41B H 0.6518 0.4120 0.3042 0.054 Uiso 0.572(15) 1 calc R U P A 1
H41C H 0.6130 0.2196 0.3212 0.054 Uiso 0.572(15) 1 calc R U P A 1
C42A C 0.734(3) 0.188(4) 0.2355(7) 0.030(11) Uiso 0.572(15) 1 d G . P A 1
C43A C 0.617(2) 0.235(4) 0.2141(9) 0.034(10) Uiso 0.572(15) 1 d G . P A 1
H43A H 0.5545 0.2892 0.2333 0.041 Uiso 0.572(15) 1 calc R U P A 1
C44A C 0.5946(19) 0.199(4) 0.1641(9) 0.038(11) Uiso 0.572(15) 1 d G . P A 1
H44A H 0.5167 0.2307 0.1498 0.046 Uiso 0.572(15) 1 calc R U P A 1
C45A C 0.688(2) 0.118(4) 0.1355(7) 0.013(13) Uiso 0.572(15) 1 d G . P A 1
C46A C 0.805(2) 0.071(4) 0.1568(9) 0.032(10) Uiso 0.572(15) 1 d G . P A 1
H46A H 0.8677 0.0165 0.1377 0.038 Uiso 0.572(15) 1 calc R U P A 1
C47A C 0.828(2) 0.106(4) 0.2068(9) 0.038(11) Uiso 0.572(15) 1 d G . P A 1
H47A H 0.9055 0.0751 0.2211 0.046 Uiso 0.572(15) 1 calc R U P A 1
C48A C 0.660(5) 0.058(6) 0.0823(18) 0.021(12) Uiso 0.572(15) 1 d . . P A 1
H48A H 0.7380 0.0123 0.0674 0.025 Uiso 0.572(15) 1 calc R U P A 1
H48B H 0.5978 -0.0376 0.0830 0.025 Uiso 0.572(15) 1 calc R U P A 1
O4B O 0.762(4) 0.299(6) 0.2845(14) 0.022(9) Uiso 0.428(15) 1 d . . P A 2
C41B C 0.700(6) 0.216(10) 0.325(2) 0.040(15) Uiso 0.428(15) 1 d . . P A 2
H41D H 0.7286 0.2697 0.3556 0.060 Uiso 0.428(15) 1 calc R U P A 2
H41E H 0.6096 0.2302 0.3218 0.060 Uiso 0.428(15) 1 calc R U P A 2
H41F H 0.7211 0.0911 0.3254 0.060 Uiso 0.428(15) 1 calc R U P A 2
C42B C 0.737(3) 0.243(5) 0.2374(8) 0.010 Uiso 0.428(15) 1 d G U P A 2
C43B C 0.630(2) 0.139(4) 0.2264(9) 0.021(10) Uiso 0.428(15) 1 d G . P A 2
H43B H 0.5741 0.1067 0.2516 0.025 Uiso 0.428(15) 1 calc R U P A 2
C44B C 0.608(3) 0.084(4) 0.1779(10) 0.010 Uiso 0.428(15) 1 d G U P A 2
H44B H 0.5369 0.0145 0.1705 0.012 Uiso 0.428(15) 1 calc R U P A 2
C45B C 0.692(3) 0.133(5) 0.1403(8) 0.04(3) Uiso 0.428(15) 1 d G . P A 2
C46B C 0.799(3) 0.237(4) 0.1512(9) 0.015(10) Uiso 0.428(15) 1 d G . P A 2
H46B H 0.8550 0.2694 0.1261 0.018 Uiso 0.428(15) 1 calc R U P A 2
C47B C 0.821(2) 0.292(4) 0.1998(10) 0.024(10) Uiso 0.428(15) 1 d G . P A 2
H47B H 0.8922 0.3616 0.2071 0.029 Uiso 0.428(15) 1 calc R U P A 2
C48B C 0.687(7) 0.077(9) 0.090(3) 0.03(2) Uiso 0.428(15) 1 d . . P A 2
H48C H 0.6482 -0.0404 0.0887 0.035 Uiso 0.428(15) 1 calc R U P A 2
H48D H 0.7742 0.0645 0.0778 0.035 Uiso 0.428(15) 1 calc R U P A 2
N4 N 0.611(2) 0.203(3) 0.0519(7) 0.034(5) Uani 1 1 d . . . . .
H1N4 H 0.5958 0.1639 0.0213 0.050 Uiso 0.572(15) 1 calc R U P A 1
H2N4 H 0.5389 0.2446 0.0652 0.050 Uiso 0.572(15) 1 calc R U P A 1
H3N4 H 0.6687 0.2908 0.0508 0.050 Uiso 0.572(15) 1 calc R U P A 1
H4N4 H 0.6137 0.1566 0.0216 0.050 Uiso 0.428(15) 1 calc R U P A 2
H5N4 H 0.5301 0.2133 0.0617 0.050 Uiso 0.428(15) 1 calc R U P A 2
H6N4 H 0.6473 0.3109 0.0516 0.050 Uiso 0.428(15) 1 calc R U P A 2

loop_
_atom_site_aniso_label
_atom_site_aniso_U_11
_atom_site_aniso_U_22
_atom_site_aniso_U_33
_atom_site_aniso_U_23
_atom_site_aniso_U_13
_atom_site_aniso_U_12
Zn1 0.0361(15) 0.0170(12) 0.0203(13) -0.0006(11) 0.0058(10) -0.0020(11)
Zn2 0.0251(13) 0.0193(13) 0.0258(14) 0.0011(11) 0.0014(10) -0.0001(11)
Cl1 0.059(4) 0.027(4) 0.027(3) 0.000(2) 0.003(3) 0.000(3)
Cl2 0.059(4) 0.021(3) 0.026(3) -0.007(2) 0.011(3) -0.015(3)
Cl3 0.070(5) 0.025(3) 0.019(3) -0.003(2) 0.004(3) 0.006(3)
Cl4 0.055(4) 0.021(3) 0.030(3) 0.008(2) -0.004(3) -0.009(3)
Cl5 0.045(4) 0.032(3) 0.033(3) 0.009(3) 0.008(3) 0.017(3)
Cl6 0.030(3) 0.050(3) 0.031(3) 0.002(3) -0.001(2) -0.004(3)
Cl7 0.028(3) 0.049(3) 0.029(3) -0.003(3) 0.008(2) -0.004(3)
Cl8 0.050(4) 0.031(3) 0.036(3) -0.010(3) -0.003(3) 0.016(3)
N1 0.046(12) 0.016(9) 0.032(11) 0.001(8) -0.007(9) -0.011(8)
N2 0.079(18) 0.057(16) 0.018(10) -0.011(10) -0.003(11) -0.008(13)
N3 0.074(18) 0.051(15) 0.025(11) -0.007(10) 0.010(11) 0.008(12)
N4 0.043(12) 0.025(10) 0.033(11) 0.006(8) 0.016(9) 0.008(8)

loop_
_atom_type_symbol
_atom_type_description
_atom_type_scat_dispersion_real
_atom_type_scat_dispersion_imag
_atom_type_scat_source
C C 0.0033 0.0016 'International Tables Vol C Tables 4.2.6.8 and 6.1.1.4'
H H 0.0000 0.0000 'International Tables Vol C Tables 4.2.6.8 and 6.1.1.4'
N N 0.0061 0.0033 'International Tables Vol C Tables 4.2.6.8 and 6.1.1.4'
Cl Cl 0.1484 0.1585 'International Tables Vol C Tables 4.2.6.8 and 6.1.1.4'
Zn Zn 0.2839 1.4301 'International Tables Vol C Tables 4.2.6.8 and 6.1.1.4'
O O 0.0106 0.0060 'International Tables Vol C Tables 4.2.6.8 and 6.1.1.4'

loop_
_geom_angle_atom_site_label_1
_geom_angle_atom_site_label_2
_geom_angle_atom_site_label_3
_geom_angle
Cl2 Zn1 Cl5 108.4(3)
Cl2 Zn1 Cl3 109.0(2)
Cl5 Zn1 Cl3 107.8(2)
Cl2 Zn1 Cl7 113.4(3)
Cl5 Zn1 Cl7 108.7(3)
Cl3 Zn1 Cl7 109.3(3)
Cl1 Zn2 Cl4 109.4(3)
Cl1 Zn2 Cl8 107.9(3)
Cl4 Zn2 Cl8 108.2(3)
Cl1 Zn2 Cl6 109.2(3)
Cl4 Zn2 Cl6 113.4(3)
Cl8 Zn2 Cl6 108.6(3)
O1A C11A H11A 109.5
O1A C11A H11B 109.5
H11A C11A H11B 109.5
O1A C11A H11C 109.5
H11A C11A H11C 109.5
H11B C11A H11C 109.5
C12A O1A C11A 113(4)
C13A C12A C17A 120.0
C13A C12A O1A 127(2)
C17A C12A O1A 113(2)
C14A C13A C12A 120.0
C14A C13A H13A 120.0
C12A C13A H13A 120.0
C15A C14A C13A 120.0
C15A C14A H14A 120.0
C13A C14A H14A 120.0
C14A C15A C16A 120.0
C14A C15A C18A 125(2)
C16A C15A C18A 115(2)
C17A C16A C15A 120.0
C17A C16A H16A 120.0
C15A C16A H16A 120.0
C16A C17A C12A 120.0
C16A C17A H17A 120.0
C12A C17A H17A 120.0
N1 C18A C15A 113(3)
N1 C18A H18A 109.1
C15A C18A H18A 109.1
N1 C18A H18B 109.1
C15A C18A H18B 109.1
H18A C18A H18B 107.8
O1B C11B H11D 109.5
O1B C11B H11E 109.5
H11D C11B H11E 109.5
O1B C11B H11F 109.5
H11D C11B H11F 109.5
H11E C11B H11F 109.5
C11B O1B C12B 123(4)
O1B C12B C13B 126(3)
O1B C12B C17B 114(3)
C13B C12B C17B 120.0
C12B C13B C14B 120.0
C12B C13B H13B 120.0
C14B C13B H13B 120.0
C15B C14B C13B 120.0
C15B C14B H14B 120.0
C13B C14B H14B 120.0
C18B C15B C14B 121(3)
C18B C15B C16B 118(3)
C14B C15B C16B 120.0
C17B C16B C15B 120.0
C17B C16B H16B 120.0
C15B C16B H16B 120.0
C16B C17B C12B 120.0
C16B C17B H17B 120.0
C12B C17B H17B 120.0
C15B C18B N1 113(4)
C15B C18B H18C 109.0
N1 C18B H18C 109.0
C15B C18B H18D 109.0
N1 C18B H18D 109.0
H18C C18B H18D 107.8
C18A N1 H1N1 109.5
C18A N1 H2N1 109.5
H1N1 N1 H2N1 109.5
C18A N1 H3N1 109.5
H1N1 N1 H3N1 109.5
H2N1 N1 H3N1 109.5
C18B N1 H4N1 109.5
C18B N1 H5N1 109.5
H4N1 N1 H5N1 109.5
C18B N1 H6N1 109.5
H4N1 N1 H6N1 109.5
H5N1 N1 H6N1 109.5
O2A C21A H21A 109.5
O2A C21A H21B 109.5
H21A C21A H21B 109.5
O2A C21A H21C 109.5
H21A C21A H21C 109.5
H21B C21A H21C 109.5
C22A O2A C21A 116(3)
O2A C22A C23A 117(2)
O2A C22A C27A 123(2)
C23A C22A C27A 120.0
C22A C23A C24A 120.0
C22A C23A H23A 120.0
C24A C23A H23A 120.0
C25A C24A C23A 120.0
C25A C24A H24A 120.0
C23A C24A H24A 120.0
C26A C25A C24A 120.0
C26A C25A C28A 123(3)
C24A C25A C28A 116(3)
C25A C26A C27A 120.0
C25A C26A H26A 120.0
C27A C26A H26A 120.0
C26A C27A C22A 120.0
C26A C27A H27A 120.0
C22A C27A H27A 120.0
N2 C28A C25A 117(3)
N2 C28A H28A 108.1
C25A C28A H28A 108.1
N2 C28A H28B 108.1
C25A C28A H28B 108.1
H28A C28A H28B 107.3
O2B C21B H21D 109.5
O2B C21B H21E 109.5
H21D C21B H21E 109.5
O2B C21B H21F 109.5
H21D C21B H21F 109.5
H21E C21B H21F 109.5
C21B O2B C22B 126(4)
C23B C22B C27B 120.0
C23B C22B O2B 117(2)
C27B C22B O2B 122(2)
C22B C23B C24B 120.0
C22B C23B H23B 120.0
C24B C23B H23B 120.0
C25B C24B C23B 120.0
C25B C24B H24B 120.0
C23B C24B H24B 120.0
C24B C25B C26B 120.0
C24B C25B C28B 125(3)
C26B C25B C28B 115(3)
C27B C26B C25B 120.0
C27B C26B H26B 120.0
C25B C26B H26B 120.0
C26B C27B C22B 120.0
C26B C27B H27B 120.0
C22B C27B H27B 120.0
C25B C28B N2 111(4)
C25B C28B H28C 109.3
N2 C28B H28C 109.3
C25B C28B H28D 109.3
N2 C28B H28D 109.3
H28C C28B H28D 108.0
C28A N2 H1N2 109.5
C28A N2 H2N2 109.5
H1N2 N2 H2N2 109.5
C28A N2 H3N2 109.5
H1N2 N2 H3N2 109.5
H2N2 N2 H3N2 109.5
C28B N2 H4N2 109.5
C28B N2 H5N2 109.5
H4N2 N2 H5N2 109.5
C28B N2 H6N2 109.5
H4N2 N2 H6N2 109.5
H5N2 N2 H6N2 109.5
C31A O3A C32A 125(4)
O3A C31A H31A 109.5
O3A C31A H31B 109.5
H31A C31A H31B 109.5
O3A C31A H31C 109.5
H31A C31A H31C 109.5
H31B C31A H31C 109.5
C33A C32A C37A 120.0
C33A C32A O3A 124(2)
C37A C32A O3A 116(2)
C34A C33A C32A 120.0
C34A C33A H33A 120.0
C32A C33A H33A 120.0
C33A C34A C35A 120.0
C33A C34A H34A 120.0
C35A C34A H34A 120.0
C34A C35A C36A 120.0
C34A C35A C38A 118(2)
C36A C35A C38A 122(2)
C37A C36A C35A 120.0
C37A C36A H36A 120.0
C35A C36A H36A 120.0
C36A C37A C32A 120.0
C36A C37A H37A 120.0
C32A C37A H37A 120.0
C35A C38A N3 116(3)
C35A C38A H38A 108.3
N3 C38A H38A 108.3
C35A C38A H38B 108.3
N3 C38A H38B 108.3
H38A C38A H38B 107.4
C32B O3B C31B 116(4)
O3B C31B H31D 109.5
O3B C31B H31E 109.5
H31D C31B H31E 109.5
O3B C31B H31F 109.5
H31D C31B H31F 109.5
H31E C31B H31F 109.5
O3B C32B C33B 122(2)
O3B C32B C37B 118(2)
C33B C32B C37B 120.0
C34B C33B C32B 120.0
C34B C33B H33B 120.0
C32B C33B H33B 120.0
C33B C34B C35B 120.0
C33B C34B H34B 120.0
C35B C34B H34B 120.0
C36B C35B C34B 120.0
C36B C35B C38B 112(3)
C34B C35B C38B 128(3)
C35B C36B C37B 120.0
C35B C36B H36B 120.0
C37B C36B H36B 120.0
C36B C37B C32B 120.0
C36B C37B H37B 120.0
C32B C37B H37B 120.0
N3 C38B C35B 116(5)
N3 C38B H38C 108.3
C35B C38B H38C 108.3
N3 C38B H38D 108.3
C35B C38B H38D 108.3
H38C C38B H38D 107.4
C38A N3 H1N3 109.5
C38A N3 H2N3 109.5
H1N3 N3 H2N3 109.5
C38A N3 H3N3 109.5
H1N3 N3 H3N3 109.5
H2N3 N3 H3N3 109.5
C38B N3 H4N3 109.5
C38B N3 H5N3 109.5
H4N3 N3 H5N3 109.5
C38B N3 H6N3 109.5
H4N3 N3 H6N3 109.5
H5N3 N3 H6N3 109.5
C42A O4A C41A 117(3)
O4A C41A H41A 109.5
O4A C41A H41B 109.5
H41A C41A H41B 109.5
O4A C41A H41C 109.5
H41A C41A H41C 109.5
H41B C41A H41C 109.5
O4A C42A C43A 127(2)
O4A C42A C47A 113(2)
C43A C42A C47A 120.0
C44A C43A C42A 120.0
C44A C43A H43A 120.0
C42A C43A H43A 120.0
C43A C44A C45A 120.0
C43A C44A H44A 120.0
C45A C44A H44A 120.0
C44A C45A C46A 120.0
C44A C45A C48A 121(2)
C46A C45A C48A 119(2)
C47A C46A C45A 120.0
C47A C46A H46A 120.0
C45A C46A H46A 120.0
C46A C47A C42A 120.0
C46A C47A H47A 120.0
C42A C47A H47A 120.0
N4 C48A C45A 112(3)
N4 C48A H48A 109.2
C45A C48A H48A 109.2
N4 C48A H48B 109.2
C45A C48A H48B 109.2
H48A C48A H48B 107.9
C42B O4B C41B 120(4)
O4B C41B H41D 109.5
O4B C41B H41E 109.5
H41D C41B H41E 109.5
O4B C41B H41F 109.5
H41D C41B H41F 109.5
H41E C41B H41F 109.5
O4B C42B C43B 122(2)
O4B C42B C47B 118(2)
C43B C42B C47B 120.0
C42B C43B C44B 120.0
C42B C43B H43B 120.0
C44B C43B H43B 120.0
C45B C44B C43B 120.0
C45B C44B H44B 120.0
C43B C44B H44B 120.0
C44B C45B C46B 120.0
C44B C45B C48B 126(4)
C46B C45B C48B 113(4)
C47B C46B C45B 120.0
C47B C46B H46B 120.0
C45B C46B H46B 120.0
C46B C47B C42B 120.0
C46B C47B H47B 120.0
C42B C47B H47B 120.0
C45B C48B N4 117(5)
C45B C48B H48C 108.1
N4 C48B H48C 108.1
C45B C48B H48D 108.1
N4 C48B H48D 108.1
H48C C48B H48D 107.3
C48A N4 H1N4 109.5
C48A N4 H2N4 109.5
H1N4 N4 H2N4 109.5
C48A N4 H3N4 109.5
H1N4 N4 H3N4 109.5
H2N4 N4 H3N4 109.5
C48B N4 H4N4 109.5
C48B N4 H5N4 109.5
H4N4 N4 H5N4 109.5
C48B N4 H6N4 109.5
H4N4 N4 H6N4 109.5
H5N4 N4 H6N4 109.5

loop_
_geom_bond_atom_site_label_1
_geom_bond_atom_site_label_2
_geom_bond_distance
Zn1 Cl2 2.271(6)
Zn1 Cl5 2.274(6)
Zn1 Cl3 2.279(6)
Zn1 Cl7 2.298(6)
Zn2 Cl1 2.273(7)
Zn2 Cl4 2.274(6)
Zn2 Cl8 2.279(6)
Zn2 Cl6 2.289(6)
C11A O1A 1.52(7)
C11A H11A 0.9600
C11A H11B 0.9600
C11A H11C 0.9600
O1A C12A 1.40(4)
C12A C13A 1.3900
C12A C17A 1.3900
C13A C14A 1.3900
C13A H13A 0.9300
C14A C15A 1.3900
C14A H14A 0.9300
C15A C16A 1.3900
C15A C18A 1.63(5)
C16A C17A 1.3900
C16A H16A 0.9300
C17A H17A 0.9300
C18A N1 1.45(5)
C18A H18A 0.9700
C18A H18B 0.9700
C11B O1B 1.33(7)
C11B H11D 0.9600
C11B H11E 0.9600
C11B H11F 0.9600
O1B C12B 1.36(5)
C12B C13B 1.3900
C12B C17B 1.3900
C13B C14B 1.3900
C13B H13B 0.9300
C14B C15B 1.3900
C14B H14B 0.9300
C15B C18B 1.38(7)
C15B C16B 1.3900
C16B C17B 1.3900
C16B H16B 0.9300
C17B H17B 0.9300
C18B N1 1.59(7)
C18B H18C 0.9700
C18B H18D 0.9700
N1 H1N1 0.8900
N1 H2N1 0.8900
N1 H3N1 0.8900
N1 H4N1 0.8900
N1 H5N1 0.8900
N1 H6N1 0.8900
C21A O2A 1.40(6)
C21A H21A 0.9600
C21A H21B 0.9600
C21A H21C 0.9600
O2A C22A 1.39(4)
C22A C23A 1.3900
C22A C27A 1.3900
C23A C24A 1.3900
C23A H23A 0.9300
C24A C25A 1.3900
C24A H24A 0.9300
C25A C26A 1.3900
C25A C28A 1.52(4)
C26A C27A 1.3900
C26A H26A 0.9300
C27A H27A 0.9300
C28A N2 1.44(5)
C28A H28A 0.9700
C28A H28B 0.9700
C21B O2B 1.36(6)
C21B H21D 0.9600
C21B H21E 0.9600
C21B H21F 0.9600
O2B C22B 1.39(4)
C22B C23B 1.3900
C22B C27B 1.3900
C23B C24B 1.3900
C23B H23B 0.9300
C24B C25B 1.3900
C24B H24B 0.9300
C25B C26B 1.3900
C25B C28B 1.45(6)
C26B C27B 1.3900
C26B H26B 0.9300
C27B H27B 0.9300
C28B N2 1.53(6)
C28B H28C 0.9700
C28B H28D 0.9700
N2 H1N2 0.8900
N2 H2N2 0.8900
N2 H3N2 0.8900
N2 H4N2 0.8900
N2 H5N2 0.8900
N2 H6N2 0.8900
O3A C31A 1.37(5)
O3A C32A 1.41(4)
C31A H31A 0.9600
C31A H31B 0.9600
C31A H31C 0.9600
C32A C33A 1.3900
C32A C37A 1.3900
C33A C34A 1.3900
C33A H33A 0.9300
C34A C35A 1.3900
C34A H34A 0.9300
C35A C36A 1.3900
C35A C38A 1.42(5)
C36A C37A 1.3900
C36A H36A 0.9300
C37A H37A 0.9300
C38A N3 1.49(5)
C38A H38A 0.9700
C38A H38B 0.9700
O3B C32B 1.37(4)
O3B C31B 1.37(6)
C31B H31D 0.9600
C31B H31E 0.9600
C31B H31F 0.9600
C32B C33B 1.3900
C32B C37B 1.3900
C33B C34B 1.3900
C33B H33B 0.9300
C34B C35B 1.3900
C34B H34B 0.9300
C35B C36B 1.3900
C35B C38B 1.58(7)
C36B C37B 1.3900
C36B H36B 0.9300
C37B H37B 0.9300
C38B N3 1.39(7)
C38B H38C 0.9700
C38B H38D 0.9700
N3 H1N3 0.8900
N3 H2N3 0.8900
N3 H3N3 0.8900
N3 H4N3 0.8900
N3 H5N3 0.8900
N3 H6N3 0.8900
O4A C42A 1.39(4)
O4A C41A 1.44(6)
C41A H41A 0.9600
C41A H41B 0.9600
C41A H41C 0.9600
C42A C43A 1.3900
C42A C47A 1.3900
C43A C44A 1.3900
C43A H43A 0.9300
C44A C45A 1.3900
C44A H44A 0.9300
C45A C46A 1.3900
C45A C48A 1.53(5)
C46A C47A 1.3900
C46A H46A 0.9300
C47A H47A 0.9300
C48A N4 1.45(5)
C48A H48A 0.9700
C48A H48B 0.9700
O4B C42B 1.36(4)
O4B C41B 1.41(7)
C41B H41D 0.9600
C41B H41E 0.9600
C41B H41F 0.9600
C42B C43B 1.3900
C42B C47B 1.3900
C43B C44B 1.3900
C43B H43B 0.9300
C44B C45B 1.3900
C44B H44B 0.9300
C45B C46B 1.3900
C45B C48B 1.42(7)
C46B C47B 1.3900
C46B H46B 0.9300
C47B H47B 0.9300
C48B N4 1.60(7)
C48B H48C 0.9700
C48B H48D 0.9700
N4 H1N4 0.8900
N4 H2N4 0.8900
N4 H3N4 0.8900
N4 H4N4 0.8900
N4 H5N4 0.8900
N4 H6N4 0.8900

loop_
_geom_hbond_atom_site_label_D
_geom_hbond_atom_site_label_H
_geom_hbond_atom_site_label_A
_geom_hbond_distance_DH
_geom_hbond_distance_HA
_geom_hbond_distance_DA
_geom_hbond_angle_DHA
_geom_hbond_site_symmetry_A
N1 H1N1 Cl4 0.89 2.63 3.391(18) 144.7 1_555
N1 H2N1 Cl4 0.89 2.59 3.29(2) 136.4 2_546
N1 H3N1 Cl1 0.89 2.39 3.269(18) 174.2 1_545
N1 H4N1 Cl4 0.89 2.64 3.391(18) 142.7 1_555
N1 H5N1 Cl4 0.89 2.52 3.29(2) 144.9 2_546
N1 H6N1 Cl1 0.89 2.48 3.269(18) 148.0 1_545
N2 H1N2 Cl7 0.89 2.62 3.30(2) 133.8 2_655
N2 H2N2 Cl3 0.89 2.69 3.40(3) 137.3 2_655
N2 H3N2 Cl5 0.88 2.54 3.28(3) 142.0 1_665
N2 H4N2 Cl7 0.89 2.73 3.30(2) 122.8 2_655
N2 H5N2 Cl3 0.90 2.50 3.40(3) 175.0 2_655
N2 H6N2 Cl7 0.89 2.60 3.36(2) 144.8 1_665
N3 H1N3 Cl6 0.89 2.72 3.30(2) 124.3 1_555
N3 H2N3 Cl1 0.89 2.54 3.39(2) 158.4 1_555
N3 H3N3 Cl6 0.89 2.71 3.39(2) 134.2 2_646
N3 H3N3 Cl8 0.89 2.67 3.28(2) 126.5 2_646
N3 H4N3 Cl6 0.89 2.58 3.30(2) 138.9 1_555
N3 H5N3 Cl1 0.89 2.79 3.39(2) 125.9 1_555
N3 H6N3 Cl8 0.89 2.46 3.28(2) 151.7 2_646
N4 H1N4 Cl2 0.89 2.68 3.41(2) 140.0 2_645
N4 H2N4 Cl2 0.89 2.54 3.28(2) 140.5 1_555
N4 H3N4 Cl3 0.89 2.43 3.27(2) 156.5 2_655
N4 H4N4 Cl2 0.89 2.60 3.41(2) 152.2 2_645
N4 H5N4 Cl2 0.89 2.56 3.28(2) 138.2 1_555
N4 H6N4 Cl3 0.89 2.38 3.27(2) 172.4 2_655
